data_4104574
loop_
_publ_author_name
'David S\'anchez-Garc\'ia'
'Brice Kauffmann'
'Takahiro Kawanami'
'Hirotaka Ihara'
'Makoto Takafuji'
'Marie-H\'el\`ene Delville'
'Ivan Huc'

_publ_section_title
;
 Nanosized Hybrid Oligoamide Foldamers: Aromatic Templates for the Folding
 of Multiple Aliphatic Units
;
_journal_name_full 'Journal of the American Chemical Society'
_journal_page_first 8642
_journal_page_last 8648
_journal_paper_doi 10.1021/ja9019758
_journal_volume 131
_journal_year 2009
_chemical_formula_sum 'C151 H160 Cl0 N22 O26'
_chemical_formula_weight 2699.01
_chemical_name_systematic
; 
 ? 
;
_space_group_IT_number 14
_symmetry_cell_setting monoclinic
_symmetry_space_group_name_Hall '-P 2ybc'
_symmetry_space_group_name_H-M 'P 1 21/c 1'
_atom_sites_solution_hydrogens geom
_atom_sites_solution_primary direct
_atom_sites_solution_secondary difmap
_audit_creation_method SHELXL-97
_cell_angle_alpha 90.00
_cell_angle_beta 91.912(7)
_cell_angle_gamma 90.00
_cell_formula_units_Z 4
_cell_length_a 13.1809(11)
_cell_length_b 32.553(2)
_cell_length_c 33.151(4)
_cell_measurement_temperature 213(2)
_cell_volume 14216(2)
_computing_structure_refinement 'SHELXL-97 (Sheldrick, 1997)'
_computing_structure_solution 'SHELXS-97 (Sheldrick, 1990)'
_diffrn_ambient_temperature 213(2)
_diffrn_measured_fraction_theta_full 0.808
_diffrn_measured_fraction_theta_max 0.808
_diffrn_radiation_monochromator graphite
_diffrn_radiation_source 'rotating anode'
_diffrn_radiation_type CuK\a
_diffrn_radiation_wavelength 1.54180
_diffrn_reflns_av_R_equivalents 0.0774
_diffrn_reflns_av_sigmaI/netI 0.0890
_diffrn_reflns_limit_h_max 9
_diffrn_reflns_limit_h_min -10
_diffrn_reflns_limit_k_max 25
_diffrn_reflns_limit_k_min -26
_diffrn_reflns_limit_l_max 22
_diffrn_reflns_limit_l_min -27
_diffrn_reflns_number 17561
_diffrn_reflns_theta_full 39.58
_diffrn_reflns_theta_max 39.58
_diffrn_reflns_theta_min 6.55
_exptl_absorpt_coefficient_mu 0.714
_exptl_absorpt_correction_type none
_exptl_crystal_density_diffrn 1.261
_exptl_crystal_F_000 5712
_exptl_crystal_size_max 0.2
_exptl_crystal_size_mid 0.1
_exptl_crystal_size_min 0.1
_refine_diff_density_max 0.539
_refine_diff_density_min -0.375
_refine_diff_density_rms 0.066
_refine_ls_extinction_coef 0.00000
_refine_ls_extinction_expression Fc^*^=kFc[1+0.001xFc^2^\l^3^/sin(2\q)]^-1/4^
_refine_ls_extinction_method SHELXL
_refine_ls_goodness_of_fit_ref 1.309
_refine_ls_hydrogen_treatment constr
_refine_ls_matrix_type full
_refine_ls_number_parameters 1782
_refine_ls_number_reflns 6788
_refine_ls_number_restraints 6
_refine_ls_restrained_S_all 1.368
_refine_ls_R_factor_all 0.1212
_refine_ls_R_factor_gt 0.0977
_refine_ls_shift/su_max 0.086
_refine_ls_shift/su_mean 0.044
_refine_ls_structure_factor_coef Fsqd
_refine_ls_weighting_details 'calc w=1/[\s^2^(Fo^2^)+(0.1839P)^2^+0.0000P] where P=(Fo^2^+2Fc^2^)/3'
_refine_ls_weighting_scheme calc
_refine_ls_wR_factor_gt 0.2724
_refine_ls_wR_factor_ref 0.2967
_reflns_number_gt 4621
_reflns_number_total 6788
_reflns_threshold_expression >2sigma(I)
_cod_data_source_file ja9019758_si_004.cif
_cod_data_source_block ds01
_cod_database_code 4104574

loop_
_symmetry_equiv_pos_as_xyz
'x, y, z'
'-x, y+1/2, -z+1/2'
'-x, -y, -z'
'x, -y-1/2, z-1/2'

loop_
_atom_site_label
_atom_site_type_symbol
_atom_site_fract_x
_atom_site_fract_y
_atom_site_fract_z
_atom_site_U_iso_or_equiv
_atom_site_adp_type
_atom_site_occupancy
_atom_site_symmetry_multiplicity
_atom_site_calc_flag
_atom_site_refinement_flags
N13 N 0.9403(14) 0.3037(4) 0.1268(4) 0.066(3) Uani 1 1 d .
N3 N 1.1666(16) 0.3070(4) -0.0585(5) 0.072(4) Uani 1 1 d .
N11 N 0.7830(12) 0.2102(6) 0.0628(2) 0.057(3) Uani 1 1 d .
O12 O 1.0699(7) 0.4208(4) 0.1330(2) 0.086(3) Uani 1 1 d .
C005 C 1.3015(17) 0.3526(9) -0.0358(5) 0.073(4) Uani 1 1 d .
C006 C 1.0769(17) 0.3492(9) 0.1476(5) 0.066(4) Uani 1 1 d .
O5 O 1.2965(7) 0.4219(4) -0.0487(2) 0.089(3) Uani 1 1 d .
N10 N 0.9705(15) 0.1759(4) 0.0713(3) 0.071(3) Uani 1 1 d .
H10 H 0.9600 0.2019 0.0719 0.086 Uiso 1 1 calc R
C009 C 0.7519(15) 0.3367(11) 0.1922(5) 0.078(7) Uani 1 1 d .
C010 C 1.0313(16) 0.3113(8) 0.1466(4) 0.060(5) Uani 1 1 d .
C011 C 0.8948(13) 0.3369(9) 0.1105(4) 0.066(4) Uani 1 1 d .
C012 C 1.0800(18) 0.2773(8) 0.1666(5) 0.072(5) Uani 1 1 d .
C013 C 1.1187(13) 0.3405(9) -0.0740(4) 0.058(4) Uani 1 1 d .
N4 N 1.2450(9) 0.2411(7) -0.0237(3) 0.072(3) Uani 1 1 d .
H4 H 1.1839 0.2439 -0.0332 0.087 Uiso 1 1 calc R
N18 N 0.8905(11) 0.3088(4) 0.2345(4) 0.070(3) Uani 1 1 d .
H18 H 0.8596 0.2861 0.2294 0.084 Uiso 1 1 calc R
N14 N 1.0240(8) 0.2405(7) 0.1663(3) 0.064(3) Uani 1 1 d .
H14 H 0.9634 0.2422 0.1559 0.077 Uiso 1 1 calc R
C017 C 1.2546(16) 0.3117(10) -0.0382(5) 0.071(5) Uani 1 1 d .
N12 N 0.7721(8) 0.2903(5) 0.0831(2) 0.067(3) Uani 1 1 d .
H12 H 0.8131 0.2728 0.0942 0.080 Uiso 1 1 calc R
N15 N 0.8695(18) 0.1890(4) 0.1682(3) 0.070(5) Uani 1 1 d .
C020 C 0.932(2) 0.3772(6) 0.1113(4) 0.071(4) Uani 1 1 d .
H020 H 0.8944 0.3988 0.0999 0.086 Uiso 1 1 calc R
O16 O 0.5575(10) 0.3965(4) 0.1406(3) 0.084(3) Uani 1 1 d .
O13 O 1.1352(8) 0.1935(3) 0.1938(3) 0.087(3) Uani 1 1 d .
O11 O 0.7391(6) 0.3569(3) 0.0733(2) 0.080(3) Uani 1 1 d .
C024 C 0.7959(14) 0.3301(5) 0.0880(4) 0.066(5) Uani 1 1 d .
C025 C 1.0518(15) 0.2033(7) 0.1797(4) 0.059(4) Uani 1 1 d .
N17 N 0.7238(16) 0.2978(6) 0.1863(5) 0.070(4) Uani 1 1 d .
C027 C 1.3016(18) 0.2775(8) -0.0210(5) 0.067(4) Uani 1 1 d .
C028 C 0.790(2) 0.1595(10) 0.1641(3) 0.070(5) Uani 1 1 d .
C029 C 0.6053(17) 0.3640(9) 0.1545(5) 0.064(4) Uani 1 1 d .
C030 C 1.2494(18) 0.3864(7) -0.0541(5) 0.066(4) Uani 1 1 d .
N8 N 1.1016(15) 0.3063(6) 0.0430(4) 0.086(4) Uani 1 1 d .
H8 H 1.0709 0.2833 0.0386 0.103 Uiso 1 1 calc R
O6 O 1.3569(9) 0.1917(3) -0.0010(3) 0.099(4) Uani 1 1 d .
N19 N 0.9080(11) 0.2343(7) 0.2647(3) 0.074(5) Uani 1 1 d .
C034 C 0.962(2) 0.1740(8) 0.1747(3) 0.071(5) Uani 1 1 d .
C035 C 1.1592(19) 0.3805(6) -0.0733(4) 0.070(4) Uani 1 1 d .
H035 H 1.1246 0.4022 -0.0857 0.084 Uiso 1 1 calc R
C036 C 1.024(2) 0.3833(7) 0.1296(5) 0.072(5) Uani 1 1 d .
C037 C 0.6895(19) 0.2266(5) 0.0583(3) 0.061(4) Uani 1 1 d .
O15 O 0.5291(8) 0.2394(2) 0.1423(2) 0.083(3) Uani 1 1 d .
N2 N 0.9987(12) 0.2939(6) -0.1063(3) 0.079(3) Uani 1 1 d .
H2 H 1.0476 0.2774 -0.0999 0.094 Uiso 1 1 calc R
C040 C 0.639(2) 0.2932(8) 0.1645(6) 0.076(6) Uani 1 1 d .
O8 O 0.7401(9) 0.2320(3) -0.0394(2) 0.088(3) Uani 1 1 d .
C042 C 0.699(2) 0.3724(7) 0.1764(6) 0.076(5) Uani 1 1 d .
C043 C 0.841(2) 0.3428(6) 0.2160(5) 0.082(7) Uani 1 1 d .
C044 C 0.984(2) 0.2576(8) 0.2705(5) 0.081(6) Uani 1 1 d .
O4 O 0.9585(7) 0.3618(3) -0.1057(2) 0.083(3) Uani 1 1 d .
N5 N 1.100(2) 0.1873(4) -0.0236(3) 0.078(6) Uani 1 1 d .
N6 N 0.9095(12) 0.2160(8) -0.0269(3) 0.077(4) Uani 1 1 d .
H6 H 0.9657 0.2277 -0.0198 0.092 Uiso 1 1 calc R
C048 C 0.920(2) 0.1937(9) 0.2741(4) 0.091(9) Uani 1 1 d .
N7 N 0.9350(18) 0.2938(6) -0.0010(5) 0.077(4) Uani 1 1 d .
C050 C 1.1778(18) 0.2843(7) 0.1841(4) 0.083(5) Uani 1 1 d .
H050 H 1.2127 0.2626 0.1964 0.099 Uiso 1 1 calc R
N16 N 0.6926(12) 0.2224(7) 0.1615(2) 0.064(3) Uani 1 1 d .
H16 H 0.7502 0.2330 0.1686 0.077 Uiso 1 1 calc R
C052 C 0.6156(16) 0.2499(10) 0.1558(4) 0.088(6) Uani 1 1 d .
C053 C 1.3966(19) 0.2846(7) -0.0019(4) 0.089(5) Uani 1 1 d .
H053 H 1.4312 0.2623 0.0095 0.107 Uiso 1 1 calc R
N21 N 0.5931(14) 0.2432(8) 0.2554(3) 0.084(5) Uani 1 1 d .
C055 C 1.172(2) 0.3543(6) 0.1665(6) 0.087(4) Uani 1 1 d .
H055 H 1.2016 0.3802 0.1674 0.104 Uiso 1 1 calc R
O17 O 1.0360(8) 0.3309(3) 0.2669(3) 0.094(3) Uani 1 1 d .
C057 C 0.570(2) 0.2049(10) 0.2493(5) 0.085(7) Uani 1 1 d .
N9 N 1.1368(10) 0.2323(7) 0.0726(3) 0.066(3) Uani 1 1 d .
O3 O 0.7628(10) 0.1459(5) -0.1608(2) 0.093(3) Uani 1 1 d .
C060 C 1.2115(18) 0.2617(9) 0.0786(5) 0.082(5) Uani 1 1 d .
N20 N 0.741(2) 0.1870(4) 0.2588(3) 0.079(4) Uani 1 1 d .
H20 H 0.7466 0.2130 0.2546 0.095 Uiso 1 1 calc R
C062 C 0.920(3) 0.1749(8) -0.0335(3) 0.079(6) Uani 1 1 d .
C063 C 0.693(2) 0.1788(9) 0.1576(3) 0.069(4) Uani 1 1 d .
C064 C 0.959(2) 0.3340(10) 0.0048(6) 0.079(7) Uani 1 1 d .
C065 C 0.6042(12) 0.2030(7) 0.0482(3) 0.075(4) Uani 1 1 d .
H065 H 0.5409 0.2153 0.0443 0.090 Uiso 1 1 calc R
C066 C 1.0145(10) 0.4562(5) 0.1194(4) 0.088(4) Uani 1 1 d .
H06A H 0.9518 0.4585 0.1337 0.106 Uiso 1 1 calc R
H06B H 0.9978 0.4538 0.0908 0.106 Uiso 1 1 calc R
C067 C 1.0187(16) 0.3345(6) -0.0977(4) 0.074(6) Uani 1 1 d .
O10 O 0.9064(8) 0.1124(3) 0.0666(2) 0.090(3) Uani 1 1 d .
C069 C 0.6830(10) 0.2737(5) 0.0609(3) 0.069(4) Uani 1 1 d .
H06C H 0.6794 0.2852 0.0339 0.083 Uiso 1 1 calc R
H06D H 0.6218 0.2814 0.0745 0.083 Uiso 1 1 calc R
C070 C 1.192(2) 0.1699(10) -0.0211(4) 0.088(8) Uani 1 1 d .
C071 C 0.904(3) 0.3674(9) -0.0096(6) 0.101(9) Uani 1 1 d .
C072 C 1.2719(19) 0.2013(8) -0.0134(5) 0.088(5) Uani 1 1 d .
C073 C 0.8840(9) 0.3811(9) 0.2208(3) 0.079(5) Uani 1 1 d .
H073 H 0.9471 0.3839 0.2339 0.095 Uiso 1 1 calc R
N1 N 1.0126(17) 0.2145(8) -0.1239(3) 0.077(4) Uani 1 1 d .
C075 C 1.4413(12) 0.3227(8) 0.0009(4) 0.089(6) Uani 1 1 d .
H075 H 1.5043 0.3258 0.0140 0.107 Uiso 1 1 calc R
C076 C 1.079(2) 0.2505(8) 0.2866(5) 0.087(8) Uani 1 1 d .
H076 H 1.1285 0.2709 0.2895 0.105 Uiso 1 1 calc R
O1 O 1.1980(13) 0.1836(3) -0.1230(3) 0.109(4) Uani 1 1 d .
C078 C 0.940(2) 0.1495(6) -0.1437(4) 0.085(5) Uani 1 1 d .
H078 H 0.9498 0.1215 -0.1475 0.103 Uiso 1 1 calc R
C079 C 1.2428(9) 0.4582(5) -0.0640(4) 0.091(4) Uani 1 1 d .
H07A H 1.1811 0.4623 -0.0494 0.109 Uiso 1 1 calc R
H07B H 1.2244 0.4546 -0.0924 0.109 Uiso 1 1 calc R
C080 C 1.020(2) 0.1597(11) -0.0307(4) 0.088(8) Uani 1 1 d .
C081 C 0.4647(13) 0.3911(4) 0.1182(4) 0.086(4) Uani 1 1 d .
H08A H 0.4155 0.3771 0.1345 0.103 Uiso 1 1 calc R
H08B H 0.4755 0.3748 0.0943 0.103 Uiso 1 1 calc R
O9 O 1.2536(8) 0.3307(4) 0.0728(3) 0.114(5) Uani 1 1 d .
C083 C 1.0947(15) 0.2122(13) 0.2976(4) 0.081(6) Uani 1 1 d .
C084 C 0.5777(11) 0.3256(11) 0.1495(4) 0.069(4) Uani 1 1 d .
H084 H 0.5169 0.3197 0.1357 0.083 Uiso 1 1 calc R
C085 C 0.831(2) 0.2099(9) -0.1438(4) 0.090(6) Uani 1 1 d .
C086 C 1.192(2) 0.3040(7) 0.0661(6) 0.091(6) Uani 1 1 d .
C087 C 1.053(3) 0.3416(9) 0.0257(8) 0.100(7) Uani 1 1 d .
C088 C 1.018(3) 0.1823(8) 0.2894(4) 0.092(8) Uani 1 1 d .
C089 C 1.0957(13) 0.3800(10) 0.0317(4) 0.090(5) Uani 1 1 d .
H089 H 1.1575 0.3841 0.0455 0.108 Uiso 1 1 calc R
C090 C 1.0711(16) 0.1609(4) 0.0767(3) 0.072(4) Uani 1 1 d .
H09A H 1.0880 0.1456 0.0527 0.087 Uiso 1 1 calc R
H09B H 1.0727 0.1418 0.0991 0.087 Uiso 1 1 calc R
C091 C 0.6107(13) 0.1534(9) 0.1517(3) 0.080(5) Uani 1 1 d .
H091 H 0.5461 0.1644 0.1475 0.096 Uiso 1 1 calc R
C092 C 0.9110(16) 0.2745(9) -0.1238(4) 0.060(4) Uani 1 1 d .
C093 C 1.242(2) 0.1814(5) 0.1058(5) 0.087(4) Uani 1 1 d .
H093 H 1.2509 0.1548 0.1156 0.105 Uiso 1 1 calc R
C094 C 0.9757(12) 0.3033(9) 0.2587(4) 0.092(8) Uani 1 1 d .
C095 C 0.7914(18) 0.1690(8) 0.0600(3) 0.055(4) Uani 1 1 d .
C096 C 0.7394(16) 0.4120(6) 0.1831(4) 0.092(4) Uani 1 1 d .
H096 H 0.7055 0.4349 0.1728 0.111 Uiso 1 1 calc R
C097 C 0.847(2) 0.2867(8) -0.0202(5) 0.077(5) Uani 1 1 d .
C098 C 1.3936(18) 0.3548(5) -0.0152(6) 0.087(5) Uani 1 1 d .
H098 H 1.4243 0.3805 -0.0125 0.105 Uiso 1 1 calc R
C099 C 1.1514(15) 0.1925(8) 0.0844(5) 0.080(4) Uani 1 1 d .
O21 O 0.3933(8) 0.3939(4) 0.2956(3) 0.110(3) Uani 1 1 d .
C101 C 1.2217(12) 0.3219(9) 0.1834(5) 0.091(5) Uani 1 1 d .
H101 H 1.2866 0.3255 0.1947 0.110 Uiso 1 1 calc R
O14 O 0.9138(9) 0.0629(5) 0.1754(2) 0.089(3) Uani 1 1 d .
C103 C 0.822(2) 0.2942(5) -0.1324(4) 0.078(4) Uani 1 1 d .
H103 H 0.8191 0.3224 -0.1286 0.094 Uiso 1 1 calc R
C104 C 1.021(2) 0.1742(10) -0.1315(4) 0.081(5) Uani 1 1 d .
O20 O 0.4149(7) 0.3738(3) 0.2314(4) 0.116(4) Uani 1 1 d .
O19 O 0.6325(8) 0.1342(3) 0.2572(3) 0.106(4) Uani 1 1 d .
O107 O 0.7586(16) 0.3900(4) -0.0441(4) 0.143(5) Uani 1 1 d .
C108 C 0.9844(14) 0.1339(10) 0.1792(3) 0.070(4) Uani 1 1 d .
H108 H 1.0503 0.1259 0.1864 0.084 Uiso 1 1 calc R
C109 C 0.909(2) 0.1038(8) 0.1730(4) 0.068(4) Uani 1 1 d .
O2 O 1.1390(9) 0.1196(4) -0.1293(3) 0.101(4) Uani 1 1 d .
C111 C 0.803(2) 0.1174(8) 0.1645(3) 0.088(8) Uani 1 1 d .
C112 C 0.518(2) 0.2700(7) 0.2528(4) 0.084(5) Uani 1 1 d .
C113 C 0.8265(18) 0.2437(9) -0.0292(4) 0.082(5) Uani 1 1 d .
O7 O 1.1448(9) 0.0625(5) -0.0405(3) 0.101(3) Uani 1 1 d .
C115 C 1.124(2) 0.1557(8) -0.1277(4) 0.093(6) Uani 1 1 d .
C116 C 0.4174(17) 0.2571(8) 0.2412(4) 0.095(5) Uani 1 1 d .
H116 H 0.3643 0.2759 0.2397 0.114 Uiso 1 1 calc R
O18 O 1.1819(12) 0.1911(3) 0.3150(3) 0.109(3) Uani 1 1 d .
C118 C 0.919(2) 0.2307(9) -0.1297(4) 0.070(4) Uani 1 1 d .
C119 C 0.8316(18) 0.4168(5) 0.2054(5) 0.115(5) Uani 1 1 d .
H119 H 0.8583 0.4428 0.2102 0.138 Uiso 1 1 calc R
C120 C 0.712(2) 0.1431(5) 0.0497(3) 0.075(4) Uani 1 1 d .
H120 H 0.7219 0.1151 0.0464 0.090 Uiso 1 1 calc R
C121 C 0.6245(16) 0.1113(8) 0.1521(3) 0.082(4) Uani 1 1 d .
H121 H 0.5676 0.0947 0.1482 0.098 Uiso 1 1 calc R
C122 C 0.8509(18) 0.1251(7) 0.2776(4) 0.095(7) Uani 1 1 d .
H122 H 0.7984 0.1063 0.2739 0.114 Uiso 1 1 calc R
C123 C 0.4004(16) 0.2153(9) 0.2320(3) 0.088(5) Uani 1 1 d .
H123 H 0.3366 0.2064 0.2230 0.105 Uiso 1 1 calc R
C124 C 1.0789(11) 0.4931(5) 0.1271(5) 0.107(5) Uani 1 1 d .
H124 H 1.1411 0.4910 0.1118 0.129 Uiso 1 1 calc R
C125 C 1.3063(16) 0.2506(7) 0.0977(5) 0.090(4) Uani 1 1 d .
H125 H 1.3592 0.2694 0.1005 0.108 Uiso 1 1 calc R
C126 C 0.648(3) 0.1708(8) 0.2545(4) 0.104(10) Uani 1 1 d .
C127 C 0.3209(12) 0.4289(5) 0.2847(6) 0.106(5) Uani 1 1 d .
C128 C 0.7832(13) 0.3193(11) -0.0347(4) 0.103(6) Uani 1 1 d .
H128 H 0.7212 0.3134 -0.0476 0.123 Uiso 1 1 calc R
C129 C 1.3163(15) 0.2108(9) 0.1118(4) 0.114(5) Uani 1 1 d .
H129 H 1.3756 0.2036 0.1260 0.136 Uiso 1 1 calc R
C130 C 1.039(3) 0.4111(9) 0.0158(7) 0.138(8) Uani 1 1 d .
H130 H 1.0683 0.4371 0.0182 0.165 Uiso 1 1 calc R
C131 C 0.7355(15) 0.2744(7) -0.1467(4) 0.092(5) Uani 1 1 d .
H131 H 0.6761 0.2891 -0.1521 0.110 Uiso 1 1 calc R
C132 C 0.718(2) 0.0923(6) 0.1580(4) 0.090(6) Uani 1 1 d .
H132 H 0.7244 0.0638 0.1577 0.108 Uiso 1 1 calc R
C133 C 0.6158(16) 0.1608(7) 0.0442(4) 0.090(5) Uani 1 1 d .
H133 H 0.5597 0.1444 0.0379 0.108 Uiso 1 1 calc R
C134 C 0.8906(19) 0.1502(6) 0.0654(3) 0.060(4) Uani 1 1 d .
C135 C 1.3112(12) 0.4944(5) -0.0585(5) 0.108(5) Uani 1 1 d .
H135 H 1.3738 0.4894 -0.0728 0.130 Uiso 1 1 calc R
C136 C 0.7383(14) 0.2326(9) -0.1526(3) 0.088(6) Uani 1 1 d .
H136 H 0.6806 0.2189 -0.1624 0.106 Uiso 1 1 calc R
N22 N 0.4841(13) 0.3375(5) 0.2849(4) 0.131(6) Uani 1 1 d .
H22 H 0.4794 0.3333 0.3104 0.157 Uiso 1 1 calc R
C138 C 0.8436(18) 0.1074(7) -0.0476(4) 0.100(6) Uani 1 1 d .
H138 H 0.7866 0.0911 -0.0525 0.120 Uiso 1 1 calc R
C139 C 1.0308(14) 0.1394(10) 0.2970(3) 0.095(7) Uani 1 1 d .
H139 H 1.0942 0.1297 0.3057 0.114 Uiso 1 1 calc R
C140 C 0.4265(11) 0.4334(5) 0.1066(5) 0.105(5) Uani 1 1 d .
H140 H 0.4783 0.4479 0.0916 0.127 Uiso 1 1 calc R
C141 C 1.2980(12) 0.1677(4) -0.1221(4) 0.110(5) Uani 1 1 d .
H14A H 1.3457 0.1899 -0.1190 0.165 Uiso 1 1 calc R
H14B H 1.3096 0.1534 -0.1469 0.165 Uiso 1 1 calc R
H14C H 1.3065 0.1491 -0.0998 0.165 Uiso 1 1 calc R
C142 C 0.835(2) 0.1654(10) 0.2697(4) 0.087(8) Uani 1 1 d .
C143 C 0.950(2) 0.1115(6) 0.2916(4) 0.108(6) Uani 1 1 d .
H143 H 0.9600 0.0838 0.2973 0.130 Uiso 1 1 calc R
C144 C 1.025(2) 0.1171(10) -0.0370(4) 0.086(8) Uani 1 1 d .
C145 C 0.4035(12) 0.4571(4) 0.1443(5) 0.158(6) Uani 1 1 d .
H14P H 0.4647 0.4605 0.1604 0.238 Uiso 1 1 calc R
H14Q H 0.3547 0.4422 0.1595 0.238 Uiso 1 1 calc R
H14R H 0.3763 0.4835 0.1370 0.238 Uiso 1 1 calc R
C146 C 0.8462(19) 0.1663(9) -0.1501(4) 0.078(5) Uani 1 1 d .
C147 C 0.3687(12) 0.4600(4) 0.2590(5) 0.154(7) Uani 1 1 d .
H14D H 0.4305 0.4695 0.2720 0.231 Uiso 1 1 calc R
H14E H 0.3231 0.4827 0.2548 0.231 Uiso 1 1 calc R
H14F H 0.3837 0.4480 0.2335 0.231 Uiso 1 1 calc R
C148 C 0.3117(10) 0.4472(4) 0.3269(5) 0.124(5) Uani 1 1 d .
H14G H 0.3757 0.4588 0.3356 0.185 Uiso 1 1 calc R
H14H H 0.2930 0.4260 0.3453 0.185 Uiso 1 1 calc R
H14I H 0.2607 0.4682 0.3262 0.185 Uiso 1 1 calc R
C150 C 1.2119(17) 0.1279(8) -0.0254(4) 0.101(8) Uani 1 1 d .
H150 H 1.2772 0.1172 -0.0227 0.122 Uiso 1 1 calc R
C151 C 0.8364(15) 0.1502(9) -0.0417(4) 0.091(5) Uani 1 1 d .
H151 H 0.7725 0.1624 -0.0433 0.109 Uiso 1 1 calc R
C152 C 1.122(3) 0.1019(8) -0.0344(4) 0.094(8) Uani 1 1 d .
C153 C 0.477(2) 0.1884(5) 0.2364(4) 0.094(6) Uani 1 1 d .
H153 H 0.4683 0.1605 0.2313 0.113 Uiso 1 1 calc R
C154 C 0.5493(10) 0.3128(6) 0.2610(4) 0.083(4) Uani 1 1 d .
H15A H 0.6158 0.3121 0.2744 0.099 Uiso 1 1 calc R
H15B H 0.5569 0.3265 0.2353 0.099 Uiso 1 1 calc R
C155 C 0.4304(13) 0.3676(7) 0.2660(7) 0.095(5) Uani 1 1 d .
C156 C 0.947(3) 0.4099(8) -0.0029(6) 0.128(8) Uani 1 1 d .
H156 H 0.9131 0.4335 -0.0112 0.153 Uiso 1 1 calc R
C157 C 0.939(3) 0.0917(7) -0.0458(4) 0.128(10) Uani 1 1 d .
H157 H 0.9485 0.0638 -0.0503 0.154 Uiso 1 1 calc R
C158 C 0.7686(13) 0.1030(7) -0.1633(4) 0.121(6) Uani 1 1 d .
H15C H 0.7952 0.0922 -0.1378 0.145 Uiso 1 1 calc R
H15D H 0.8152 0.0955 -0.1841 0.145 Uiso 1 1 calc R
C159 C 0.6677(13) 0.0843(6) -0.1727(4) 0.113(5) Uani 1 1 d .
H159 H 0.6118 0.0994 -0.1608 0.135 Uiso 1 1 calc R
C160 C 1.0090(13) 0.0444(6) 0.1871(4) 0.113(5) Uani 1 1 d .
H16A H 1.0345 0.0562 0.2123 0.136 Uiso 1 1 calc R
H16B H 1.0583 0.0493 0.1666 0.136 Uiso 1 1 calc R
C161 C 1.1064(11) 0.4967(4) 0.1727(5) 0.151(6) Uani 1 1 d .
H16C H 1.1459 0.4733 0.1812 0.226 Uiso 1 1 calc R
H16D H 1.0453 0.4978 0.1876 0.226 Uiso 1 1 calc R
H16E H 1.1450 0.5213 0.1775 0.226 Uiso 1 1 calc R
C162 C 0.3334(13) 0.4300(4) 0.0817(5) 0.152(6) Uani 1 1 d .
H16F H 0.3474 0.4156 0.0572 0.227 Uiso 1 1 calc R
H16G H 0.3084 0.4570 0.0752 0.227 Uiso 1 1 calc R
H16H H 0.2833 0.4152 0.0962 0.227 Uiso 1 1 calc R
C163 C 1.0181(11) 0.5311(4) 0.1132(4) 0.148(6) Uani 1 1 d .
H16I H 1.0022 0.5290 0.0848 0.222 Uiso 1 1 calc R
H16J H 1.0578 0.5553 0.1184 0.222 Uiso 1 1 calc R
H16K H 0.9564 0.5326 0.1277 0.222 Uiso 1 1 calc R
C164 C 1.1928(12) -0.0222(5) -0.0268(6) 0.161(6) Uani 1 1 d .
H16L H 1.1260 -0.0119 -0.0221 0.242 Uiso 1 1 calc R
H16M H 1.2343 -0.0197 -0.0025 0.242 Uiso 1 1 calc R
H16N H 1.1884 -0.0506 -0.0345 0.242 Uiso 1 1 calc R
C165 C 1.2627(13) 0.2190(5) 0.3308(5) 0.112(5) Uani 1 1 d .
H16O H 1.2340 0.2407 0.3469 0.134 Uiso 1 1 calc R
H16P H 1.2987 0.2313 0.3088 0.134 Uiso 1 1 calc R
C167 C 0.2238(11) 0.4087(4) 0.2687(4) 0.120(5) Uani 1 1 d .
H16Q H 0.2002 0.3895 0.2883 0.179 Uiso 1 1 calc R
H16R H 0.2368 0.3945 0.2441 0.179 Uiso 1 1 calc R
H16S H 0.1729 0.4294 0.2637 0.179 Uiso 1 1 calc R
C168 C 0.9683(10) -0.0195(4) 0.1526(5) 0.134(5) Uani 1 1 d .
H16T H 0.9240 -0.0016 0.1372 0.200 Uiso 1 1 calc R
H16U H 0.9350 -0.0454 0.1566 0.200 Uiso 1 1 calc R
H16V H 1.0295 -0.0239 0.1384 0.200 Uiso 1 1 calc R
C169 C 1.2429(16) 0.0476(5) -0.0451(4) 0.121(5) Uani 1 1 d .
H16W H 1.2808 0.0493 -0.0195 0.145 Uiso 1 1 calc R
H16X H 1.2775 0.0641 -0.0646 0.145 Uiso 1 1 calc R
C170 C 1.2602(10) 0.5332(4) -0.0753(4) 0.140(6) Uani 1 1 d .
H17A H 1.3053 0.5561 -0.0715 0.211 Uiso 1 1 calc R
H17B H 1.1988 0.5382 -0.0614 0.211 Uiso 1 1 calc R
H17C H 1.2446 0.5296 -0.1036 0.211 Uiso 1 1 calc R
C171 C 0.9932(14) -0.0006(5) 0.1921(7) 0.160(8) Uani 1 1 d .
H171 H 0.9251 0.0000 0.2030 0.192 Uiso 1 1 calc R
C172 C 1.2387(15) 0.0017(5) -0.0596(5) 0.125(6) Uani 1 1 d .
H172 H 1.1962 -0.0004 -0.0843 0.150 Uiso 1 1 calc R
C173 C 0.6618(12) 0.0392(6) -0.1657(5) 0.180(7) Uani 1 1 d .
H17D H 0.5941 0.0298 -0.1721 0.270 Uiso 1 1 calc R
H17E H 0.6789 0.0334 -0.1379 0.270 Uiso 1 1 calc R
H17F H 0.7086 0.0254 -0.1826 0.270 Uiso 1 1 calc R
C174 C 1.3476(14) -0.0130(5) -0.0678(5) 0.173(7) Uani 1 1 d .
H17G H 1.3735 0.0021 -0.0901 0.259 Uiso 1 1 calc R
H17H H 1.3465 -0.0417 -0.0742 0.259 Uiso 1 1 calc R
H17I H 1.3905 -0.0084 -0.0443 0.259 Uiso 1 1 calc R
C202 C 0.814(2) 0.3612(10) -0.0295(8) 0.107(6) Uani 1 1 d .
C200 C 1.3346(14) 0.1921(8) 0.3568(6) 0.163(8) Uani 1 1 d .
H200 H 1.2982 0.1798 0.3791 0.196 Uiso 1 1 calc R
C203 C 0.6677(19) 0.3850(6) -0.0632(7) 0.193(11) Uani 1 1 d .
H20A H 0.6162 0.3801 -0.0436 0.232 Uiso 1 1 calc R
H20B H 0.6701 0.3613 -0.0809 0.232 Uiso 1 1 calc R
C201 C 1.4180(14) 0.2217(6) 0.3733(8) 0.266(15) Uani 1 1 d .
H20C H 1.3881 0.2418 0.3904 0.399 Uiso 1 1 calc R
H20D H 1.4492 0.2352 0.3511 0.399 Uiso 1 1 calc R
H20E H 1.4683 0.2064 0.3885 0.399 Uiso 1 1 calc R
C204 C 0.6413(19) 0.4216(10) -0.0870(7) 0.220(12) Uani 1 1 d .
H204 H 0.6596 0.4464 -0.0717 0.264 Uiso 1 1 calc R
C207 C 1.3364(15) 0.5005(4) -0.0154(6) 0.219(11) Uani 1 1 d .
H20F H 1.3819 0.5234 -0.0122 0.328 Uiso 1 1 calc R
H20G H 1.3684 0.4762 -0.0047 0.328 Uiso 1 1 calc R
H20H H 1.2755 0.5058 -0.0013 0.328 Uiso 1 1 calc R
C210 C 0.6606(13) 0.0837(6) -0.2187(6) 0.200(8) Uani 1 1 d .
H21A H 0.5953 0.0734 -0.2275 0.300 Uiso 1 1 calc R
H21B H 0.7127 0.0662 -0.2288 0.300 Uiso 1 1 calc R
H21C H 0.6693 0.1111 -0.2288 0.300 Uiso 1 1 calc R
C208 C 0.7044(15) 0.4191(6) -0.1271(7) 0.225(10) Uani 1 1 d .
H20I H 0.7757 0.4203 -0.1203 0.338 Uiso 1 1 calc R
H20J H 0.6862 0.4418 -0.1444 0.338 Uiso 1 1 calc R
H20K H 0.6893 0.3938 -0.1409 0.338 Uiso 1 1 calc R
C300 C 0.2568(15) 0.0725(7) 0.2538(9) 0.36(3) Uani 1 1 d G
H300 H 0.1994 0.0851 0.2425 0.431 Uiso 1 1 calc R
C301 C 0.2517(17) 0.0528(8) 0.2909(9) 0.35(3) Uani 1 1 d G
H301 H 0.1910 0.0522 0.3043 0.424 Uiso 1 1 calc R
C302 C 0.338(3) 0.0338(5) 0.3078(4) 0.267(16) Uani 1 1 d G
H302 H 0.3341 0.0206 0.3326 0.320 Uiso 1 1 calc R
C303 C 0.4283(19) 0.0346(7) 0.2877(9) 0.41(3) Uani 1 1 d G
H303 H 0.4857 0.0219 0.2990 0.490 Uiso 1 1 calc R
C304 C 0.4334(14) 0.0543(8) 0.2506(9) 0.32(2) Uani 1 1 d G
H304 H 0.4941 0.0548 0.2371 0.382 Uiso 1 1 calc R
C305 C 0.348(2) 0.0732(5) 0.2337(5) 0.36(3) Uani 1 1 d G
H305 H 0.3510 0.0864 0.2089 0.429 Uiso 1 1 calc R
C205 C 1.039(2) -0.0164(7) 0.2205(6) 0.273(15) Uani 1 1 d .
H20L H 1.0386 0.0018 0.2432 0.410 Uiso 1 1 calc R
H20M H 1.1072 -0.0220 0.2134 0.410 Uiso 1 1 calc R
H20N H 1.0056 -0.0417 0.2273 0.410 Uiso 1 1 calc R
C206 C 1.3786(17) 0.1617(9) 0.3340(7) 0.260(13) Uani 1 1 d .
H20O H 1.4204 0.1446 0.3512 0.390 Uiso 1 1 calc R
H20P H 1.4195 0.1742 0.3139 0.390 Uiso 1 1 calc R
H20Q H 1.3263 0.1454 0.3210 0.390 Uiso 1 1 calc R
C209 C 0.549(2) 0.4227(7) -0.0980(8) 0.286(15) Uani 1 1 d .
H20R H 0.5347 0.4480 -0.1120 0.430 Uiso 1 1 calc R
H20S H 0.5074 0.4211 -0.0747 0.430 Uiso 1 1 calc R
H20T H 0.5333 0.3999 -0.1155 0.430 Uiso 1 1 calc R
O100 O 0.6080(18) 0.3907(7) 0.0224(7) 0.126(17) Uani 0.33(2) 1 d P
O22 O 0.5352(9) 0.1644(4) 0.8788(5) 0.221(6) Uani 1 1 d D
O81 O 0.5492(12) 0.1418(15) -0.0601(4) 0.52(3) Uani 1 1 d .
O80 O 0.5420(17) 0.0802(9) -0.0426(10) 0.431(15) Uani 1 1 d .
C4 C 0.6000(15) 0.9154(7) 0.9314(6) 0.229(10) Uani 1 1 d .
H4A H 0.5298 0.9133 0.9231 0.344 Uiso 1 1 calc R
H4B H 0.6055 0.9280 0.9576 0.344 Uiso 1 1 calc R
H4C H 0.6297 0.8885 0.9326 0.344 Uiso 1 1 calc R
C3 C 0.6506(17) 0.9391(9) 0.9040(9) 0.45(4) Uani 1 1 d D
H3A H 0.6286 0.9675 0.9054 0.538 Uiso 1 1 calc R
H3B H 0.6376 0.9291 0.8768 0.538 Uiso 1 1 calc R
C11 C 0.8098(17) 0.9742(7) 0.9223(5) 0.325(18) Uani 1 1 d D
H11A H 0.7766 0.9900 0.9430 0.390 Uiso 1 1 calc R
H11B H 0.8121 0.9903 0.8978 0.390 Uiso 1 1 calc R
C81 C 0.7610(13) 0.9356(4) 0.9154(7) 0.249(15) Uani 1 1 d D
H81A H 0.7684 0.9191 0.9397 0.298 Uiso 1 1 calc R
H81B H 0.7950 0.9213 0.8941 0.298 Uiso 1 1 calc R
C10 C 0.9248(12) 0.9588(4) 0.9379(5) 0.159(6) Uani 1 1 d D
H10A H 0.9695 0.9821 0.9395 0.239 Uiso 1 1 calc R
H10B H 0.9502 0.9392 0.9191 0.239 Uiso 1 1 calc R
H10C H 0.9210 0.9463 0.9640 0.239 Uiso 1 1 calc R
C9 C 0.5397(12) 0.1886(8) 0.9231(6) 0.263(15) Uani 1 1 d D

loop_
_atom_site_aniso_label
_atom_site_aniso_U_11
_atom_site_aniso_U_22
_atom_site_aniso_U_33
_atom_site_aniso_U_23
_atom_site_aniso_U_13
_atom_site_aniso_U_12
N13 0.108(13) 0.057(11) 0.034(7) -0.006(8) 0.006(7) 0.015(10)
N3 0.107(13) 0.052(11) 0.057(8) 0.006(7) 0.017(9) 0.025(10)
N11 0.085(14) 0.047(13) 0.039(6) 0.008(6) -0.003(6) 0.010(10)
O12 0.111(8) 0.055(8) 0.091(7) 0.002(5) -0.008(5) -0.003(8)
C005 0.071(17) 0.07(2) 0.081(12) -0.009(13) 0.001(12) 0.000(19)
C006 0.080(17) 0.05(2) 0.063(11) -0.006(12) -0.011(11) 0.009(18)
O5 0.105(7) 0.043(8) 0.119(8) 0.015(6) -0.010(5) -0.009(8)
N10 0.069(11) 0.087(12) 0.059(7) -0.001(6) -0.003(6) 0.033(11)
C009 0.067(14) 0.14(3) 0.024(11) -0.028(16) -0.003(9) -0.04(2)
C010 0.106(17) 0.030(17) 0.043(10) -0.015(12) -0.007(11) -0.023(19)
C011 0.067(14) 0.086(19) 0.043(10) -0.004(11) 0.000(9) -0.034(15)
C012 0.110(19) 0.042(18) 0.065(11) 0.003(12) 0.002(12) 0.023(17)
C013 0.056(12) 0.081(19) 0.037(9) -0.015(10) -0.002(9) -0.014(15)
N4 0.084(10) 0.073(11) 0.060(7) -0.001(8) 0.005(6) -0.008(12)
N18 0.123(12) 0.025(10) 0.062(8) -0.006(6) 0.013(9) -0.008(8)
N14 0.092(9) 0.043(10) 0.056(7) -0.001(8) -0.003(6) -0.009(12)
C017 0.055(14) 0.10(3) 0.058(11) 0.001(13) -0.023(10) 0.02(2)
N12 0.087(9) 0.082(12) 0.030(7) -0.016(6) -0.013(6) -0.001(8)
N15 0.096(12) 0.079(13) 0.034(6) 0.014(6) 0.016(6) 0.043(14)
C020 0.102(17) 0.053(18) 0.059(10) 0.004(8) 0.008(11) -0.014(12)
O16 0.115(10) 0.060(9) 0.075(7) 0.008(6) -0.005(6) 0.025(7)
O13 0.095(7) 0.078(8) 0.085(7) 0.004(5) -0.019(5) 0.031(6)
O11 0.102(7) 0.057(7) 0.081(7) 0.018(5) 0.000(5) 0.020(5)
C024 0.115(18) 0.016(13) 0.070(12) -0.009(9) 0.025(12) -0.015(13)
C025 0.122(19) 0.010(15) 0.046(9) 0.008(9) 0.004(9) 0.010(16)
N17 0.113(13) 0.052(12) 0.043(9) -0.025(7) 0.006(8) -0.034(9)
C027 0.069(16) 0.062(19) 0.071(11) 0.002(12) 0.005(11) 0.010(17)
C028 0.068(19) 0.08(2) 0.064(10) 0.004(9) 0.004(8) -0.02(2)
C029 0.09(2) 0.04(2) 0.057(11) -0.001(10) 0.004(12) 0.007(16)
C030 0.073(15) 0.050(19) 0.074(11) -0.010(12) -0.003(10) -0.006(16)
N8 0.120(13) 0.087(18) 0.051(8) 0.005(8) 0.017(8) -0.014(10)
O6 0.107(9) 0.068(8) 0.121(8) 0.004(5) 0.006(7) 0.011(7)
N19 0.062(11) 0.106(19) 0.055(7) -0.019(9) -0.006(7) 0.018(10)
C034 0.17(3) 0.000(17) 0.047(9) 0.018(7) 0.008(10) -0.009(19)
C035 0.099(16) 0.043(17) 0.068(10) 0.011(7) -0.003(10) -0.017(12)
C036 0.092(17) 0.05(2) 0.073(11) -0.032(13) 0.009(11) -0.031(18)
C037 0.094(15) 0.057(17) 0.032(8) 0.004(7) -0.016(8) 0.009(17)
O15 0.101(7) 0.068(7) 0.080(6) 0.003(4) -0.006(6) -0.010(6)
N2 0.093(13) 0.088(15) 0.054(8) 0.006(7) -0.001(7) 0.014(10)
C040 0.14(2) 0.043(19) 0.043(10) -0.022(11) 0.000(12) -0.051(19)
O8 0.124(9) 0.083(8) 0.058(6) 0.008(5) 0.003(6) 0.006(7)
C042 0.099(18) 0.07(2) 0.064(12) 0.008(13) 0.002(12) 0.027(18)
C043 0.18(2) 0.000(13) 0.067(12) -0.020(10) 0.031(15) -0.039(17)
C044 0.097(18) 0.09(2) 0.054(10) 0.025(12) -0.023(11) 0.068(19)
O4 0.095(7) 0.068(8) 0.086(7) 0.006(5) 0.001(5) 0.000(6)
N5 0.130(18) 0.057(12) 0.047(7) -0.005(6) 0.015(8) -0.028(14)
N6 0.094(12) 0.081(17) 0.056(7) 0.012(8) 0.000(6) 0.009(12)
C048 0.16(3) 0.07(2) 0.042(10) 0.024(11) 0.020(12) 0.10(3)
N7 0.114(15) 0.052(14) 0.067(9) 0.008(7) 0.028(9) -0.002(10)
C050 0.086(15) 0.10(2) 0.064(10) 0.014(8) -0.021(9) 0.000(12)
N16 0.069(12) 0.052(13) 0.071(7) 0.008(6) -0.002(6) -0.008(10)
C052 0.073(15) 0.14(3) 0.047(10) 0.014(12) -0.012(9) -0.01(2)
C053 0.086(15) 0.12(2) 0.061(10) 0.031(9) -0.008(10) 0.040(12)
N21 0.130(16) 0.042(12) 0.080(8) -0.008(7) 0.009(7) -0.006(14)
C055 0.13(2) 0.053(16) 0.074(11) -0.004(10) -0.007(11) -0.015(14)
O17 0.110(8) 0.104(9) 0.066(7) 0.003(5) -0.021(6) -0.015(6)
C057 0.064(19) 0.13(3) 0.060(10) 0.041(12) 0.003(10) 0.05(2)
N9 0.084(11) 0.058(11) 0.056(7) -0.013(7) 0.008(6) 0.003(11)
O3 0.134(11) 0.060(9) 0.084(7) -0.013(5) -0.005(6) -0.026(9)
C060 0.080(16) 0.12(2) 0.047(10) -0.041(12) 0.015(10) -0.02(2)
N20 0.134(14) 0.058(11) 0.047(7) 0.018(6) 0.019(8) 0.019(14)
C062 0.18(3) 0.013(17) 0.048(9) -0.005(8) 0.011(11) 0.01(2)
C063 0.10(2) 0.06(2) 0.048(9) 0.003(8) 0.001(9) 0.00(2)
C064 0.091(18) 0.11(3) 0.041(11) -0.005(15) 0.014(11) 0.00(2)
C065 0.086(13) 0.087(18) 0.049(9) 0.006(8) -0.024(8) -0.028(14)
C066 0.113(11) 0.060(12) 0.090(10) -0.007(9) -0.021(8) -0.020(12)
C067 0.14(2) 0.031(16) 0.054(11) -0.001(10) 0.035(14) -0.006(15)
O10 0.106(8) 0.062(7) 0.102(7) 0.011(5) 0.011(5) 0.014(7)
C069 0.104(12) 0.059(13) 0.045(9) -0.002(7) -0.002(8) 0.012(11)
C070 0.069(18) 0.14(3) 0.054(9) 0.009(10) 0.004(8) 0.03(2)
C071 0.15(2) 0.12(3) 0.041(11) 0.059(14) 0.033(12) 0.10(3)
C072 0.11(2) 0.06(2) 0.094(13) 0.007(12) 0.027(13) -0.004(19)
C073 0.078(10) 0.096(16) 0.064(10) 0.014(11) -0.003(7) 0.033(14)
N1 0.111(16) 0.075(17) 0.045(7) 0.003(7) 0.008(7) -0.008(12)
C075 0.098(13) 0.060(12) 0.111(12) 0.013(11) 0.002(10) -0.052(16)
C076 0.18(3) 0.038(14) 0.045(10) 0.022(9) 0.041(13) 0.015(15)
O1 0.118(11) 0.080(10) 0.130(8) -0.037(6) -0.003(7) -0.009(9)
C078 0.084(16) 0.108(18) 0.065(10) -0.004(10) 0.008(10) -0.035(18)
C079 0.103(10) 0.031(10) 0.137(12) 0.015(9) -0.019(9) -0.018(11)
C080 0.15(3) 0.09(3) 0.027(8) 0.022(10) 0.020(10) 0.10(3)
C081 0.100(12) 0.083(14) 0.075(10) -0.001(8) -0.010(9) 0.030(10)
O9 0.147(10) 0.096(11) 0.100(8) -0.026(6) 0.033(6) -0.055(7)
C083 0.093(17) 0.11(2) 0.038(10) -0.008(14) 0.027(10) -0.01(2)
C084 0.091(12) 0.056(16) 0.061(10) 0.002(11) -0.006(8) 0.027(16)
C085 0.15(3) 0.09(3) 0.024(8) -0.017(10) -0.011(11) -0.08(2)
C086 0.16(3) 0.04(2) 0.074(13) -0.008(12) 0.025(16) 0.028(17)
C087 0.17(3) 0.04(2) 0.090(15) 0.022(16) 0.053(17) 0.03(2)
C088 0.20(3) 0.032(17) 0.044(10) 0.041(10) 0.032(13) 0.06(2)
C089 0.165(17) 0.055(15) 0.052(10) 0.016(10) 0.012(10) 0.016(18)
C090 0.083(14) 0.059(12) 0.075(10) -0.010(7) -0.004(8) 0.005(13)
C091 0.085(14) 0.061(18) 0.093(10) -0.008(8) 0.002(8) -0.034(15)
C092 0.061(16) 0.08(2) 0.044(9) -0.006(9) -0.001(9) -0.005(17)
C093 0.100(14) 0.085(15) 0.077(11) 0.010(9) 0.005(11) -0.003(15)
C094 0.053(14) 0.20(4) 0.018(9) -0.006(13) -0.024(10) 0.027(14)
C095 0.060(19) 0.059(19) 0.047(9) -0.001(8) 0.007(8) -0.004(17)
C096 0.141(17) 0.070(16) 0.066(11) -0.006(9) -0.005(11) -0.009(13)
C097 0.102(17) 0.09(2) 0.043(10) 0.004(12) 0.000(10) -0.019(18)
C098 0.103(17) 0.049(14) 0.109(12) 0.043(10) 0.001(11) 0.006(13)
C099 0.074(17) 0.10(2) 0.066(11) -0.001(11) -0.008(10) 0.011(15)
O21 0.125(9) 0.114(9) 0.091(9) -0.005(7) 0.000(6) -0.021(8)
C101 0.099(13) 0.073(13) 0.101(12) 0.001(11) -0.019(10) -0.041(17)
O14 0.138(10) 0.035(9) 0.094(7) 0.006(5) -0.002(5) 0.023(8)
C103 0.101(14) 0.085(14) 0.049(9) -0.009(9) 0.009(9) -0.018(17)
C104 0.13(3) 0.07(2) 0.039(9) 0.000(9) 0.018(11) -0.01(2)
O20 0.144(9) 0.129(9) 0.073(8) 0.014(7) -0.017(7) -0.007(6)
O19 0.126(9) 0.082(8) 0.111(8) 0.010(6) 0.007(5) -0.017(8)
O107 0.158(13) 0.135(12) 0.136(11) 0.090(9) 0.022(9) 0.081(11)
C108 0.118(15) 0.059(18) 0.032(8) -0.004(8) -0.016(7) -0.003(17)
C109 0.122(19) 0.03(2) 0.048(9) 0.014(9) 0.011(9) 0.03(2)
O2 0.127(9) 0.075(8) 0.102(7) -0.009(6) 0.024(5) 0.008(8)
C111 0.21(4) 0.008(19) 0.048(9) -0.005(7) 0.003(11) 0.04(2)
C112 0.13(2) 0.08(2) 0.051(9) 0.020(9) 0.020(10) 0.024(19)
C113 0.11(2) 0.09(2) 0.049(10) 0.010(10) -0.013(10) -0.04(2)
O7 0.140(11) 0.048(10) 0.114(8) -0.007(6) 0.004(6) 0.025(10)
C115 0.12(2) 0.10(2) 0.058(10) -0.020(11) 0.010(10) 0.03(3)
C116 0.085(17) 0.13(2) 0.074(11) 0.022(10) 0.000(9) 0.005(12)
O18 0.120(9) 0.130(10) 0.077(7) 0.004(6) -0.003(6) 0.050(10)
C118 0.12(2) 0.05(2) 0.040(9) 0.003(10) -0.007(11) -0.01(2)
C119 0.176(17) 0.082(16) 0.086(12) -0.021(10) -0.031(11) -0.017(15)
C120 0.076(13) 0.083(14) 0.067(9) 0.004(8) 0.006(8) -0.009(17)
C121 0.118(19) 0.048(18) 0.079(10) 0.007(8) 0.003(9) -0.023(13)
C122 0.21(3) 0.019(12) 0.057(10) 0.015(7) 0.017(11) -0.015(14)
C123 0.111(18) 0.092(15) 0.059(10) 0.003(10) -0.005(9) -0.039(17)
C124 0.138(12) 0.064(12) 0.117(14) 0.008(9) -0.035(10) -0.017(12)
C125 0.099(18) 0.085(17) 0.085(11) 0.005(9) -0.005(11) -0.025(12)
C126 0.14(2) 0.12(3) 0.052(10) 0.010(11) 0.013(10) -0.10(3)
C127 0.096(13) 0.082(13) 0.140(17) 0.012(13) -0.011(12) 0.050(12)
C128 0.132(16) 0.14(2) 0.040(10) 0.051(12) 0.000(9) 0.05(2)
C129 0.102(16) 0.123(19) 0.113(13) -0.001(14) -0.025(10) -0.003(17)
C130 0.21(3) 0.12(3) 0.093(17) 0.009(16) 0.056(15) 0.01(2)
C131 0.117(18) 0.079(16) 0.078(11) -0.004(9) -0.002(11) -0.033(14)
C132 0.137(18) 0.044(15) 0.089(11) -0.016(8) -0.015(10) -0.033(18)
C133 0.107(19) 0.054(15) 0.107(11) -0.013(8) 0.000(10) -0.023(13)
C134 0.059(17) 0.077(18) 0.044(8) -0.011(8) -0.003(8) -0.01(2)
C135 0.146(13) 0.032(11) 0.144(15) 0.019(9) -0.033(10) 0.003(11)
C136 0.083(15) 0.14(2) 0.038(9) 0.005(10) -0.030(8) -0.007(14)
N22 0.203(15) 0.086(12) 0.102(13) 0.011(11) -0.027(11) 0.016(11)
C138 0.110(17) 0.09(2) 0.097(12) -0.004(9) -0.001(11) -0.017(14)
C139 0.090(15) 0.16(3) 0.034(9) -0.011(12) 0.013(8) 0.003(15)
C140 0.098(12) 0.091(14) 0.124(15) 0.000(11) -0.033(10) 0.054(10)
C141 0.108(14) 0.097(13) 0.123(12) -0.035(8) 0.005(10) 0.023(11)
C142 0.111(19) 0.09(2) 0.059(10) -0.022(12) 0.020(11) -0.05(2)
C143 0.163(17) 0.096(18) 0.064(11) 0.043(9) -0.009(11) 0.067(19)
C144 0.11(2) 0.08(3) 0.072(11) 0.013(10) 0.031(10) 0.07(2)
C145 0.213(18) 0.091(13) 0.173(17) -0.010(12) 0.028(13) 0.070(11)
C146 0.09(2) 0.07(2) 0.079(10) -0.036(10) -0.011(10) -0.066(17)
C147 0.215(18) 0.077(12) 0.175(16) 0.031(11) 0.076(13) -0.019(12)
C148 0.158(14) 0.107(13) 0.105(13) -0.016(10) 0.002(10) -0.030(10)
C150 0.19(2) 0.035(13) 0.081(11) 0.022(8) 0.048(12) 0.089(19)
C151 0.150(19) 0.069(18) 0.054(10) 0.000(8) 0.001(9) -0.019(16)
C152 0.19(3) 0.04(2) 0.051(9) -0.007(8) 0.019(11) -0.02(3)
C153 0.103(17) 0.111(17) 0.069(11) 0.021(9) 0.004(11) 0.029(18)
C154 0.108(12) 0.054(14) 0.087(12) -0.018(8) 0.013(9) -0.010(11)
C155 0.109(14) 0.097(17) 0.078(19) -0.014(17) -0.002(14) -0.035(12)
C156 0.24(3) 0.045(19) 0.106(17) 0.035(11) 0.072(17) 0.051(19)
C157 0.19(3) 0.11(2) 0.076(11) 0.007(10) -0.002(14) -0.11(3)
C158 0.153(18) 0.094(19) 0.115(13) -0.032(9) 0.001(10) -0.091(16)
C159 0.166(17) 0.103(16) 0.069(12) -0.004(9) 0.007(10) -0.036(14)
C160 0.160(16) 0.058(16) 0.118(12) -0.001(8) -0.052(10) 0.044(13)
C161 0.199(16) 0.078(11) 0.170(17) -0.031(10) -0.067(13) 0.023(10)
C162 0.194(17) 0.089(12) 0.169(15) 0.004(10) -0.033(14) 0.025(11)
C163 0.169(14) 0.083(12) 0.188(15) 0.035(11) -0.067(12) 0.019(11)
C164 0.192(17) 0.093(14) 0.198(19) 0.009(13) 0.004(14) 0.049(12)
C165 0.076(12) 0.159(16) 0.101(12) 0.009(12) 0.013(10) 0.015(13)
C167 0.097(12) 0.144(14) 0.116(12) -0.047(10) -0.017(9) 0.031(10)
C168 0.142(13) 0.063(11) 0.196(17) -0.021(11) 0.006(11) 0.006(9)
C169 0.165(18) 0.043(15) 0.155(14) -0.017(9) -0.007(11) 0.045(13)
C170 0.156(13) 0.067(12) 0.194(15) 0.022(10) -0.043(11) 0.014(10)
C171 0.25(2) 0.036(15) 0.19(2) -0.017(13) -0.107(17) 0.044(13)
C172 0.194(19) 0.056(14) 0.124(14) 0.013(11) -0.010(13) 0.028(13)
C173 0.189(17) 0.095(16) 0.25(2) -0.027(13) -0.009(14) -0.063(14)
C174 0.22(2) 0.095(14) 0.205(18) -0.003(11) 0.074(15) 0.063(14)
C202 0.11(2) 0.12(3) 0.096(17) 0.057(16) 0.035(16) 0.05(2)
C200 0.082(14) 0.29(3) 0.121(16) 0.023(16) -0.010(12) 0.081(17)
C203 0.125(18) 0.19(2) 0.26(2) 0.189(17) -0.040(16) 0.034(15)
C201 0.140(17) 0.21(2) 0.44(4) 0.06(2) -0.18(2) 0.003(15)
C204 0.11(2) 0.36(4) 0.18(2) 0.15(2) -0.057(18) -0.02(2)
C207 0.39(3) 0.063(12) 0.196(19) 0.005(12) -0.17(2) -0.002(13)
C210 0.200(19) 0.24(2) 0.16(2) 0.000(15) -0.013(15) -0.019(15)
C208 0.21(2) 0.25(2) 0.22(2) 0.110(18) 0.072(19) 0.018(17)
C300 0.28(4) 0.49(7) 0.30(5) 0.06(4) -0.12(4) -0.04(4)
C301 0.21(3) 0.29(4) 0.56(8) 0.13(4) -0.02(4) 0.00(2)
C302 0.41(5) 0.20(3) 0.19(2) -0.066(18) 0.03(3) -0.08(3)
C303 0.41(5) 0.70(8) 0.12(2) 0.04(3) 0.03(3) 0.24(5)
C304 0.24(3) 0.30(4) 0.42(7) -0.05(4) 0.07(3) 0.09(3)
C305 0.62(8) 0.19(3) 0.26(3) -0.04(2) 0.04(6) -0.21(5)
C205 0.43(4) 0.18(2) 0.20(2) 0.057(18) -0.15(2) -0.09(2)
C206 0.20(2) 0.40(4) 0.18(2) -0.04(2) -0.013(17) 0.13(2)
C209 0.20(3) 0.30(3) 0.37(4) 0.23(3) 0.01(2) 0.01(2)
O100 0.12(3) 0.12(3) 0.13(3) -0.034(17) -0.023(16) -0.004(17)
O22 0.158(11) 0.286(15) 0.217(15) -0.020(12) -0.013(10) 0.043(10)
O81 0.181(15) 1.27(8) 0.116(13) 0.29(3) -0.045(10) -0.25(3)
O80 0.35(3) 0.47(3) 0.48(4) -0.16(3) 0.08(2) -0.13(2)
C4 0.20(2) 0.30(3) 0.19(2) -0.042(19) -0.045(18) 0.05(2)
C3 0.39(5) 0.49(6) 0.48(5) 0.39(5) 0.28(4) 0.24(4)
C11 0.23(3) 0.65(6) 0.093(15) -0.09(2) -0.086(17) -0.05(3)
C81 0.140(17) 0.055(12) 0.54(4) 0.050(16) -0.20(2) 0.000(10)
C10 0.220(19) 0.100(12) 0.159(15) 0.000(10) 0.019(14) -0.015(12)
C9 0.095(13) 0.61(5) 0.087(18) 0.19(2) -0.015(12) -0.067(19)

loop_
_atom_type_symbol
_atom_type_description
_atom_type_scat_dispersion_real
_atom_type_scat_dispersion_imag
_atom_type_scat_source
C C 0.0181 0.0091 'International Tables Vol C Tables 4.2.6.8 and 6.1.1.4'
H H 0.0000 0.0000 'International Tables Vol C Tables 4.2.6.8 and 6.1.1.4'
N N 0.0311 0.0180 'International Tables Vol C Tables 4.2.6.8 and 6.1.1.4'
O O 0.0492 0.0322 'International Tables Vol C Tables 4.2.6.8 and 6.1.1.4'
Cl Cl 0.3639 0.7018 'International Tables Vol C Tables 4.2.6.8 and 6.1.1.4'

loop_
_geom_angle_atom_site_label_1
_geom_angle_atom_site_label_2
_geom_angle_atom_site_label_3
_geom_angle
_geom_angle_site_symmetry_3
C011 N13 C010 114.8(14) .
C013 N3 C017 119.0(15) .
C037 N11 C095 117.5(14) .
C036 O12 C066 118.4(15) .
C098 C005 C030 125(2) .
C098 C005 C017 116(2) .
C030 C005 C017 119(2) .
C010 C006 C055 120(2) .
C010 C006 C036 119(2) .
C055 C006 C036 121(3) .
C030 O5 C079 116.2(14) .
C134 N10 C090 121.7(13) .
N17 C009 C042 125.5(17) .
N17 C009 C043 116(3) .
C042 C009 C043 118(3) .
N13 C010 C006 123.3(19) .
N13 C010 C012 117(2) .
C006 C010 C012 120(2) .
N13 C011 C020 126.7(14) .
N13 C011 C024 117(2) .
C020 C011 C024 116(2) .
C050 C012 N14 128(2) .
C050 C012 C010 116.9(19) .
N14 C012 C010 115(2) .
N3 C013 C035 124.6(13) .
N3 C013 C067 118(2) .
C035 C013 C067 117(2) .
C072 N4 C027 130.2(17) .
C094 N18 C043 135.7(16) .
C025 N14 C012 129.0(15) .
N3 C017 C027 119(3) .
N3 C017 C005 119(2) .
C027 C017 C005 122(2) .
C024 N12 C069 126.7(12) .
C034 N15 C028 116.0(17) .
C036 C020 C011 116.8(14) .
C029 O16 C081 118.7(13) .
O11 C024 N12 119.8(16) .
O11 C024 C011 126.6(17) .
N12 C024 C011 113.5(17) .
O13 C025 N14 126.6(18) .
O13 C025 C034 124.2(18) .
N14 C025 C034 109.2(17) .
C040 N17 C009 114.5(15) .
N4 C027 C017 115(2) .
N4 C027 C053 129(3) .
C017 C027 C053 115.7(18) .
N15 C028 C063 112(3) .
N15 C028 C111 125(2) .
C063 C028 C111 123(2) .
C084 C029 O16 127(2) .
C084 C029 C042 118.5(18) .
O16 C029 C042 115(2) .
O5 C030 C035 126(2) .
O5 C030 C005 114(2) .
C035 C030 C005 119.9(16) .
C086 N8 C087 129(2) .
C044 N19 C048 117(2) .
N15 C034 C108 124.7(18) .
N15 C034 C025 119(2) .
C108 C034 C025 116(2) .
C030 C035 C013 118.1(14) .
O12 C036 C020 124(3) .
O12 C036 C006 117(2) .
C020 C036 C006 119.3(16) .
N11 C037 C065 122.6(13) .
N11 C037 C069 116.1(19) .
C065 C037 C069 121(2) .
C067 N2 C092 131.2(15) .
N17 C040 C084 125.0(15) .
N17 C040 C052 112(2) .
C084 C040 C052 123(3) .
C009 C042 C096 120(2) .
C009 C042 C029 115(2) .
C096 C042 C029 125(2) .
C073 C043 N18 118(2) .
C073 C043 C009 122(2) .
N18 C043 C009 120.0(18) .
N19 C044 C076 132(2) .
N19 C044 C094 120(2) .
C076 C044 C094 108(3) .
C070 N5 C080 114(2) .
C062 N6 C113 134.2(18) .
N19 C048 C088 116(2) .
N19 C048 C142 120(2) .
C088 C048 C142 124(2) .
C097 N7 C064 115.8(19) .
C101 C050 C012 121.6(15) .
C052 N16 C063 130.4(16) .
O15 C052 N16 122(2) .
O15 C052 C040 121(3) .
N16 C052 C040 117.2(18) .
C075 C053 C027 123.5(14) .
C112 N21 C057 117.0(19) .
C101 C055 C006 120.7(16) .
N21 C057 C153 127.9(17) .
N21 C057 C126 122(3) .
C153 C057 C126 110(3) .
C099 N9 C060 121.5(15) .
C146 O3 C158 118.0(15) .
N9 C060 C125 119.8(19) .
N9 C060 C086 120(2) .
C125 C060 C086 120(2) .
C126 N20 C142 127(2) .
C151 C062 N6 121(3) .
C151 C062 C080 123(2) .
N6 C062 C080 116(2) .
C091 C063 N16 127(2) .
C091 C063 C028 117.0(19) .
N16 C063 C028 115(2) .
N7 C064 C071 126(2) .
N7 C064 C087 116(3) .
C071 C064 C087 118(3) .
C133 C065 C037 118.5(13) .
O12 C066 C124 108.3(12) .
O4 C067 N2 122.7(18) .
O4 C067 C013 124.3(18) .
N2 C067 C013 112.8(17) .
N12 C069 C037 110.6(12) .
N5 C070 C150 126(2) .
N5 C070 C072 111(2) .
C150 C070 C072 124(2) .
C202 C071 C064 120(3) .
C202 C071 C156 122(3) .
C064 C071 C156 118(3) .
O6 C072 N4 123.2(19) .
O6 C072 C070 121(2) .
N4 C072 C070 115(2) .
C043 C073 C119 120.0(15) .
C104 N1 C118 116.1(19) .
C098 C075 C053 119.3(14) .
C083 C076 C044 113.4(19) .
C115 O1 C141 115.4(15) .
C146 C078 C104 120.1(18) .
O5 C079 C135 108.3(11) .
N5 C080 C144 129(2) .
N5 C080 C062 119(3) .
C144 C080 C062 113(3) .
O16 C081 C140 107.2(12) .
C076 C083 C088 119.6(18) .
C076 C083 O18 133(3) .
C088 C083 O18 108(3) .
C029 C084 C040 121.1(17) .
C136 C085 C118 120(2) .
C136 C085 C146 127(2) .
C118 C085 C146 113(2) .
O9 C086 N8 128.2(18) .
O9 C086 C060 121(2) .
N8 C086 C060 110(2) .
C089 C087 N8 120(3) .
C089 C087 C064 125(2) .
N8 C087 C064 115(3) .
C083 C088 C048 121.4(19) .
C083 C088 C139 124(3) .
C048 C088 C139 115(3) .
C087 C089 C130 114(2) .
N10 C090 C099 116.0(13) .
C063 C091 C121 119.5(16) .
C103 C092 N2 124(2) .
C103 C092 C118 120.2(19) .
N2 C092 C118 116(2) .
C129 C093 C099 118.5(15) .
O17 C094 N18 123(2) .
O17 C094 C044 127.9(18) .
N18 C094 C044 108.8(19) .
N11 C095 C120 124.1(16) .
N11 C095 C134 119.0(19) .
C120 C095 C134 117(2) .
C042 C096 C119 119.9(15) .
N7 C097 C128 121.7(18) .
N7 C097 C113 115(2) .
C128 C097 C113 123(3) .
C075 C098 C005 123.9(16) .
N9 C099 C093 119.7(15) .
N9 C099 C090 120.9(18) .
C093 C099 C090 119(2) .
C155 O21 C127 121.5(14) .
C055 C101 C050 120.6(14) .
C109 O14 C160 118.6(14) .
C092 C103 C131 123.4(15) .
N1 C104 C078 123(2) .
N1 C104 C115 118(3) .
C078 C104 C115 119(3) .
C202 O107 C203 125.6(19) .
C109 C108 C034 120.6(16) .
O14 C109 C108 130(2) .
O14 C109 C111 111(2) .
C108 C109 C111 118.6(18) .
C132 C111 C028 119(2) .
C132 C111 C109 127(2) .
C028 C111 C109 115(2) .
N21 C112 C116 120.7(17) .
N21 C112 C154 114(2) .
C116 C112 C154 125(2) .
O8 C113 N6 121(2) .
O8 C113 C097 121(3) .
N6 C113 C097 117.8(18) .
C152 O7 C169 124.2(18) .
O2 C115 O1 123(2) .
O2 C115 C104 123(2) .
O1 C115 C104 113(2) .
C123 C116 C112 118.7(16) .
C083 O18 C165 113.7(16) .
N1 C118 C092 116(3) .
N1 C118 C085 127(2) .
C092 C118 C085 117(2) .
C073 C119 C096 119.5(13) .
C095 C120 C133 117.4(15) .
C132 C121 C091 124.0(16) .
C142 C122 C143 120.0(17) .
C153 C123 C116 119.6(16) .
C066 C124 C163 108.1(12) .
C066 C124 C161 110.1(11) .
C163 C124 C161 109.5(12) .
C129 C125 C060 117.4(17) .
O19 C126 N20 122(3) .
O19 C126 C057 128(3) .
N20 C126 C057 109.6(19) .
C147 C127 O21 111.9(12) .
C147 C127 C148 108.0(14) .
O21 C127 C148 98.3(13) .
C147 C127 C167 117.8(14) .
O21 C127 C167 105.8(12) .
C148 C127 C167 113.4(13) .
C202 C128 C097 120(2) .
C125 C129 C093 122.8(15) .
C156 C130 C089 129(3) .
C136 C131 C103 119.1(16) .
C121 C132 C111 117.6(17) .
C065 C133 C120 119.8(14) .
O10 C134 N10 118.3(18) .
O10 C134 C095 124.6(18) .
N10 C134 C095 117.0(16) .
C207 C135 C079 110.0(12) .
C207 C135 C170 109.0(12) .
C079 C135 C170 110.6(13) .
C131 C136 C085 120.2(16) .
C155 N22 C154 117.8(16) .
C151 C138 C157 115.6(19) .
C143 C139 C088 121(2) .
C162 C140 C145 108.6(13) .
C162 C140 C081 110.1(14) .
C145 C140 C081 109.1(12) .
C122 C142 N20 130(2) .
C122 C142 C048 118(2) .
N20 C142 C048 111(2) .
C139 C143 C122 121.0(16) .
C080 C144 C157 124(2) .
C080 C144 C152 113(3) .
C157 C144 C152 123(3) .
O3 C146 C078 126(3) .
O3 C146 C085 114(2) .
C078 C146 C085 120.2(18) .
C152 C150 C070 115.3(19) .
C062 C151 C138 123.1(18) .
O7 C152 C150 114(3) .
O7 C152 C144 123(2) .
C150 C152 C144 123(2) .
C123 C153 C057 115.8(18) .
N22 C154 C112 117.4(14) .
O20 C155 N22 130(2) .
O20 C155 O21 122(2) .
N22 C155 O21 108.0(19) .
C130 C156 C071 115(2) .
C138 C157 C144 121(2) .
O3 C158 C159 111.8(16) .
C173 C159 C158 115.0(15) .
C173 C159 C210 98.2(14) .
C158 C159 C210 104.0(13) .
O14 C160 C171 108.7(13) .
O18 C165 C200 105.8(14) .
O7 C169 C172 109.9(16) .
C205 C171 C168 126.9(19) .
C205 C171 C160 116.0(18) .
C168 C171 C160 109.8(16) .
C164 C172 C174 111.8(13) .
C164 C172 C169 106.6(15) .
C174 C172 C169 109.0(15) .
O107 C202 C071 124(3) .
O107 C202 C128 120(3) .
C071 C202 C128 116(3) .
C206 C200 C165 111.2(17) .
C206 C200 C201 109.4(18) .
C165 C200 C201 105.2(17) .
O107 C203 C204 110.4(18) .
C209 C204 C203 113(3) .
C209 C204 C208 107(2) .
C203 C204 C208 107(2) .
C301 C300 C305 120.0 .
C302 C301 C300 120.0 .
C301 C302 C303 120.0 .
C302 C303 C304 120.0 .
C303 C304 C305 120.0 .
C304 C305 C300 120.0 .
C4 C3 C81 106(2) .
C81 C11 C10 100.8(15) .
C11 C81 C3 113.8(15) .
O22 C9 O81 81.9(18) 1_556

loop_
_geom_bond_atom_site_label_1
_geom_bond_atom_site_label_2
_geom_bond_distance
_geom_bond_site_symmetry_2
N13 C011 1.340(17) .
N13 C010 1.371(15) .
N3 C013 1.355(16) .
N3 C017 1.331(15) .
N11 C037 1.346(14) .
N11 C095 1.352(14) .
O12 C036 1.365(14) .
O12 C066 1.428(12) .
C005 C098 1.374(17) .
C005 C030 1.421(17) .
C005 C017 1.468(18) .
C006 C010 1.373(16) .
C006 C055 1.391(18) .
C006 C036 1.427(17) .
O5 C030 1.319(15) .
O5 C079 1.460(12) .
N10 C134 1.353(14) .
N10 C090 1.418(14) .
C009 N17 1.33(2) .
C009 C042 1.45(2) .
C009 C043 1.405(19) .
C010 C012 1.432(17) .
C011 C020 1.398(17) .
C011 C024 1.498(18) .
C012 C050 1.414(17) .
C012 N14 1.405(17) .
C013 C035 1.406(16) .
C013 C067 1.525(19) .
N4 C072 1.382(18) .
N4 C027 1.403(15) .
N18 C094 1.369(15) .
N18 C043 1.414(16) .
N14 C025 1.338(14) .
C017 C027 1.387(17) .
N12 C024 1.340(13) .
N12 C069 1.469(12) .
N15 C034 1.330(17) .
N15 C028 1.428(17) .
C020 C036 1.360(17) .
O16 C029 1.308(17) .
O16 C081 1.420(13) .
O13 C025 1.221(14) .
O11 C024 1.238(14) .
C025 C034 1.522(19) .
N17 C040 1.320(19) .
C027 C053 1.404(17) .
C028 C063 1.431(19) .
C028 C111 1.38(2) .
C029 C084 1.310(17) .
C029 C042 1.437(19) .
C030 C035 1.344(16) .
N8 C086 1.40(2) .
N8 C087 1.425(18) .
O6 C072 1.220(18) .
N19 C044 1.262(19) .
N19 C048 1.364(16) .
C034 C108 1.344(18) .
C037 C065 1.392(15) .
C037 C069 1.537(15) .
O15 C052 1.259(15) .
N2 C067 1.374(15) .
N2 C092 1.424(16) .
C040 C084 1.407(19) .
C040 C052 1.47(2) .
O8 C113 1.236(16) .
C042 C096 1.409(19) .
C043 C073 1.379(17) .
C044 C076 1.37(2) .
C044 C094 1.54(2) .
O4 C067 1.216(14) .
N5 C070 1.333(17) .
N5 C080 1.40(2) .
N6 C062 1.362(17) .
N6 C113 1.417(18) .
C048 C088 1.41(3) .
C048 C142 1.46(2) .
N7 C097 1.330(16) .
N7 C064 1.36(2) .
C050 C101 1.354(15) .
N16 C052 1.362(17) .
N16 C063 1.425(17) .
C053 C075 1.374(17) .
N21 C112 1.324(17) .
N21 C057 1.29(2) .
C055 C101 1.355(16) .
O17 C094 1.224(18) .
C057 C153 1.40(2) .
C057 C126 1.52(3) .
N9 C099 1.364(15) .
N9 C060 1.382(16) .
O3 C146 1.322(16) .
O3 C158 1.402(16) .
C060 C125 1.428(18) .
C060 C086 1.46(2) .
N20 C126 1.346(17) .
N20 C142 1.45(2) .
C062 C151 1.38(2) .
C062 C080 1.42(2) .
C063 C091 1.371(17) .
C064 C071 1.39(2) .
C064 C087 1.42(2) .
C065 C133 1.389(15) .
C066 C124 1.488(14) .
O10 C134 1.249(15) .
C070 C150 1.40(2) .
C070 C072 1.49(2) .
C071 C202 1.35(2) .
C071 C156 1.51(3) .
C073 C119 1.435(16) .
N1 C104 1.342(17) .
N1 C118 1.351(16) .
C075 C098 1.325(15) .
C076 C083 1.31(2) .
O1 C115 1.34(2) .
O1 C141 1.416(13) .
C078 C146 1.363(19) .
C078 C104 1.39(2) .
C079 C135 1.492(14) .
C080 C144 1.40(3) .
C081 C140 1.511(15) .
O9 C086 1.20(2) .
C083 C088 1.42(2) .
C083 O18 1.44(3) .
C085 C136 1.445(19) .
C085 C118 1.41(2) .
C085 C146 1.45(2) .
C087 C089 1.38(2) .
C088 C139 1.43(2) .
C089 C130 1.35(2) .
C090 C099 1.493(16) .
C091 C121 1.382(15) .
C092 C103 1.362(16) .
C092 C118 1.441(17) .
C093 C129 1.382(17) .
C093 C099 1.412(17) .
C095 C120 1.377(16) .
C095 C134 1.448(18) .
C096 C119 1.411(16) .
C097 C128 1.43(2) .
C097 C113 1.45(2) .
O21 C155 1.402(17) .
O21 C127 1.523(14) .
O14 C109 1.335(18) .
O14 C160 1.434(14) .
C103 C131 1.376(16) .
C104 C115 1.48(2) .
O20 C155 1.178(17) .
O19 C126 1.212(18) .
O107 C202 1.28(2) .
O107 C203 1.35(2) .
C108 C109 1.409(19) .
C109 C111 1.48(2) .
O2 C115 1.192(18) .
C111 C132 1.39(2) .
C112 C116 1.426(18) .
C112 C154 1.477(18) .
O7 C152 1.33(2) .
O7 C169 1.395(15) .
C116 C123 1.411(16) .
O18 C165 1.482(14) .
C120 C133 1.399(15) .
C121 C132 1.391(16) .
C122 C142 1.35(2) .
C122 C143 1.436(19) .
C123 C153 1.339(16) .
C124 C163 1.536(14) .
C124 C161 1.546(16) .
C125 C129 1.381(17) .
C127 C147 1.479(17) .
C127 C148 1.526(16) .
C127 C167 1.518(16) .
C128 C202 1.43(2) .
C130 C156 1.34(2) .
C131 C136 1.375(16) .
C135 C207 1.468(16) .
C135 C170 1.527(14) .
N22 C155 1.349(18) .
N22 C154 1.435(16) .
C138 C151 1.410(19) .
C138 C157 1.36(2) .
C139 C143 1.413(17) .
C140 C162 1.459(14) .
C140 C145 1.509(16) .
C144 C157 1.43(2) .
C144 C152 1.37(2) .
C150 C152 1.47(2) .
C158 C159 1.486(17) .
C159 C173 1.487(17) .
C159 C210 1.524(18) .
C160 C171 1.488(17) .
C164 C172 1.484(18) .
C165 C200 1.534(18) .
C168 C171 1.474(18) .
C169 C172 1.568(17) .
C171 C205 1.212(16) .
C172 C174 1.546(18) .
C200 C206 1.38(2) .
C200 C201 1.55(2) .
C203 C204 1.46(3) .
C204 C209 1.26(2) .
C204 C208 1.60(3) .
C300 C301 1.3900 .
C300 C305 1.3900 .
C301 C302 1.3900 .
C302 C303 1.3900 .
C303 C304 1.3900 .
C304 C305 1.3900 .
O22 C9 1.666(19) .
O81 C9 1.63(4) 1_554
C4 C3 1.38(2) .
C3 C81 1.495(17) .
C11 C81 1.426(18) .
C11 C10 1.661(16) .
C9 O81 1.63(4) 1_556

loop_
_geom_torsion_atom_site_label_1
_geom_torsion_atom_site_label_2
_geom_torsion_atom_site_label_3
_geom_torsion_atom_site_label_4
_geom_torsion
C011 N13 C010 C006 -4.4(16)
C011 N13 C010 C012 176.3(10)
C055 C006 C010 N13 -176.5(10)
C036 C006 C010 N13 4.6(17)
C055 C006 C010 C012 2.7(17)
C036 C006 C010 C012 -176.2(10)
C010 N13 C011 C020 1.2(16)
C010 N13 C011 C024 179.1(9)
N13 C010 C012 C050 174.7(10)
C006 C010 C012 C050 -4.5(16)
N13 C010 C012 N14 -5.0(14)
C006 C010 C012 N14 175.7(10)
C017 N3 C013 C035 5.5(16)
C017 N3 C013 C067 179.1(9)
C050 C012 N14 C025 -4.9(18)
C010 C012 N14 C025 174.8(10)
C013 N3 C017 C027 177.5(10)
C013 N3 C017 C005 -4.7(16)
C098 C005 C017 N3 -178.4(10)
C030 C005 C017 N3 2.3(17)
C098 C005 C017 C027 -0.7(17)
C030 C005 C017 C027 -180.0(11)
N13 C011 C020 C036 1.8(17)
C024 C011 C020 C036 -176.1(9)
C069 N12 C024 O11 1.1(16)
C069 N12 C024 C011 -177.0(9)
N13 C011 C024 O11 174.6(11)
C020 C011 C024 O11 -7.3(17)
N13 C011 C024 N12 -7.5(14)
C020 C011 C024 N12 170.6(9)
C012 N14 C025 O13 -3.5(18)
C012 N14 C025 C034 176.8(10)
C042 C009 N17 C040 -1.3(16)
C043 C009 N17 C040 178.7(10)
C072 N4 C027 C017 173.1(11)
C072 N4 C027 C053 -9.9(19)
N3 C017 C027 N4 -5.8(15)
C005 C017 C027 N4 176.5(10)
N3 C017 C027 C053 176.8(10)
C005 C017 C027 C053 -0.9(16)
C034 N15 C028 C063 179.4(10)
C034 N15 C028 C111 -3.3(15)
C081 O16 C029 C084 1.4(17)
C081 O16 C029 C042 179.4(9)
C079 O5 C030 C035 2.4(16)
C079 O5 C030 C005 -175.3(10)
C098 C005 C030 O5 -1.8(18)
C017 C005 C030 O5 177.5(10)
C098 C005 C030 C035 -179.6(11)
C017 C005 C030 C035 -0.4(17)
C028 N15 C034 C108 -2.8(15)
C028 N15 C034 C025 -179.6(8)
O13 C025 C034 N15 164.4(11)
N14 C025 C034 N15 -15.9(13)
O13 C025 C034 C108 -12.7(16)
N14 C025 C034 C108 166.9(9)
O5 C030 C035 C013 -176.7(10)
C005 C030 C035 C013 0.9(17)
N3 C013 C035 C030 -3.5(16)
C067 C013 C035 C030 -177.2(10)
C066 O12 C036 C020 4.8(15)
C066 O12 C036 C006 -173.2(10)
C011 C020 C036 O12 -179.6(9)
C011 C020 C036 C006 -1.6(16)
C010 C006 C036 O12 176.8(9)
C055 C006 C036 O12 -2.1(16)
C010 C006 C036 C020 -1.3(17)
C055 C006 C036 C020 179.8(10)
C095 N11 C037 C065 -4.8(14)
C095 N11 C037 C069 -179.0(8)
C009 N17 C040 C084 -2.5(17)
C009 N17 C040 C052 175.1(10)
N17 C009 C042 C096 -176.6(10)
C043 C009 C042 C096 3.5(17)
N17 C009 C042 C029 3.7(17)
C043 C009 C042 C029 -176.3(10)
C084 C029 C042 C009 -2.3(16)
O16 C029 C042 C009 179.5(10)
C084 C029 C042 C096 178.0(11)
O16 C029 C042 C096 -0.2(17)
C094 N18 C043 C073 1.9(19)
C094 N18 C043 C009 179.6(11)
N17 C009 C043 C073 172.9(10)
C042 C009 C043 C073 -7.2(17)
N17 C009 C043 N18 -4.8(16)
C042 C009 C043 N18 175.1(10)
C048 N19 C044 C076 -3(2)
C048 N19 C044 C094 177.4(10)
C044 N19 C048 C088 -0.1(17)
C044 N19 C048 C142 177.6(12)
N14 C012 C050 C101 -177.7(11)
C010 C012 C050 C101 2.6(17)
C063 N16 C052 O15 -5.9(18)
C063 N16 C052 C040 176.7(10)
N17 C040 C052 O15 166.3(11)
C084 C040 C052 O15 -16.0(18)
N17 C040 C052 N16 -16.2(15)
C084 C040 C052 N16 161.4(12)
N4 C027 C053 C075 -175.5(11)
C017 C027 C053 C075 1.5(17)
C010 C006 C055 C101 1.3(19)
C036 C006 C055 C101 -179.9(11)
C112 N21 C057 C153 7(2)
C112 N21 C057 C126 -175.2(11)
C099 N9 C060 C125 -0.4(16)
C099 N9 C060 C086 -179.0(10)
C113 N6 C062 C151 -5.9(18)
C113 N6 C062 C080 175.2(11)
C052 N16 C063 C091 -8.7(17)
C052 N16 C063 C028 177.1(11)
N15 C028 C063 C091 177.6(9)
C111 C028 C063 C091 0.2(16)
N15 C028 C063 N16 -7.5(13)
C111 C028 C063 N16 175.1(9)
C097 N7 C064 C071 -4.2(18)
C097 N7 C064 C087 179.4(11)
N11 C037 C065 C133 2.6(15)
C069 C037 C065 C133 176.6(9)
C036 O12 C066 C124 178.8(10)
C092 N2 C067 O4 -1.7(18)
C092 N2 C067 C013 172.8(10)
N3 C013 C067 O4 163.7(11)
C035 C013 C067 O4 -22.3(16)
N3 C013 C067 N2 -10.7(14)
C035 C013 C067 N2 163.3(9)
C024 N12 C069 C037 173.5(10)
N11 C037 C069 N12 -22.4(12)
C065 C037 C069 N12 163.3(9)
C080 N5 C070 C150 0.9(17)
C080 N5 C070 C072 -179.9(10)
N7 C064 C071 C202 4(2)
C087 C064 C071 C202 -179.7(14)
N7 C064 C071 C156 -175.2(12)
C087 C064 C071 C156 1.1(18)
C027 N4 C072 O6 -3(2)
C027 N4 C072 C070 -179.2(11)
N5 C070 C072 O6 163.1(14)
C150 C070 C072 O6 -18(2)
N5 C070 C072 N4 -20.8(15)
C150 C070 C072 N4 158.5(11)
N18 C043 C073 C119 -174.6(10)
C009 C043 C073 C119 7.7(17)
C027 C053 C075 C098 -0.3(19)
N19 C044 C076 C083 1(2)
C094 C044 C076 C083 -179.7(10)
C030 O5 C079 C135 -175.1(10)
C070 N5 C080 C144 -3.0(17)
C070 N5 C080 C062 179.3(10)
C151 C062 C080 N5 178.0(10)
N6 C062 C080 N5 -3.2(15)
C151 C062 C080 C144 0.0(16)
N6 C062 C080 C144 178.7(9)
C029 O16 C081 C140 179.4(10)
C044 C076 C083 C088 4.6(17)
C044 C076 C083 O18 178.9(12)
O16 C029 C084 C040 177.0(11)
C042 C029 C084 C040 -1.0(17)
N17 C040 C084 C029 3.8(19)
C052 C040 C084 C029 -173.5(11)
C087 N8 C086 O9 -8(2)
C087 N8 C086 C060 178.2(10)
N9 C060 C086 O9 176.0(12)
C125 C060 C086 O9 -2.6(18)
N9 C060 C086 N8 -10.0(15)
C125 C060 C086 N8 171.3(11)
C086 N8 C087 C089 -1.2(19)
C086 N8 C087 C064 -178.1(12)
N7 C064 C087 C089 174.3(11)
C071 C064 C087 C089 -2(2)
N7 C064 C087 N8 -9.0(16)
C071 C064 C087 N8 174.3(10)
C076 C083 C088 C048 -7.8(18)
O18 C083 C088 C048 176.6(10)
C076 C083 C088 C139 174.4(11)
O18 C083 C088 C139 -1.3(15)
N19 C048 C088 C083 5.3(16)
C142 C048 C088 C083 -172.3(11)
N19 C048 C088 C139 -176.7(10)
C142 C048 C088 C139 5.7(17)
N8 C087 C089 C130 -176.2(12)
C064 C087 C089 C130 0(2)
C134 N10 C090 C099 -177.9(10)
N16 C063 C091 C121 -174.4(10)
C028 C063 C091 C121 -0.2(15)
C067 N2 C092 C103 -6.5(17)
C067 N2 C092 C118 177.5(10)
C043 N18 C094 O17 -7(2)
C043 N18 C094 C044 176.8(11)
N19 C044 C094 O17 169.5(14)
C076 C044 C094 O17 -9.9(18)
N19 C044 C094 N18 -14.1(16)
C076 C044 C094 N18 166.5(10)
C037 N11 C095 C120 5.7(14)
C037 N11 C095 C134 -178.9(9)
C009 C042 C096 C119 -0.4(18)
C029 C042 C096 C119 179.3(11)
C064 N7 C097 C128 1.5(17)
C064 N7 C097 C113 174.8(11)
C053 C075 C098 C005 -1(2)
C030 C005 C098 C075 -178.8(12)
C017 C005 C098 C075 1.9(19)
C060 N9 C099 C093 4.6(16)
C060 N9 C099 C090 -178.2(10)
C129 C093 C099 N9 -4.3(17)
C129 C093 C099 C090 178.5(11)
N10 C090 C099 N9 -23.0(15)
N10 C090 C099 C093 154.2(11)
C006 C055 C101 C050 -3(2)
C012 C050 C101 C055 1(2)
N2 C092 C103 C131 -175.2(10)
C118 C092 C103 C131 0.7(17)
C118 N1 C104 C078 -1.7(16)
C118 N1 C104 C115 176.6(10)
C146 C078 C104 N1 2.6(18)
C146 C078 C104 C115 -175.7(12)
N15 C034 C108 C109 6.6(17)
C025 C034 C108 C109 -176.5(9)
C160 O14 C109 C108 2.2(16)
C160 O14 C109 C111 -174.4(9)
C034 C108 C109 O14 179.2(10)
C034 C108 C109 C111 -4.4(16)
N15 C028 C111 C132 -176.7(10)
C063 C028 C111 C132 0.4(16)
N15 C028 C111 C109 4.9(15)
C063 C028 C111 C109 -178.1(10)
O14 C109 C111 C132 -2.2(16)
C108 C109 C111 C132 -179.3(11)
O14 C109 C111 C028 176.1(9)
C108 C109 C111 C028 -1.0(15)
C057 N21 C112 C116 -3.9(17)
C057 N21 C112 C154 178.7(11)
C062 N6 C113 O8 -1(2)
C062 N6 C113 C097 -179.0(11)
N7 C097 C113 O8 165.1(12)
C128 C097 C113 O8 -21.7(19)
N7 C097 C113 N6 -16.4(16)
C128 C097 C113 N6 156.7(12)
C141 O1 C115 O2 3.0(18)
C141 O1 C115 C104 -175.7(10)
N1 C104 C115 O2 171.3(12)
C078 C104 C115 O2 -10.3(18)
N1 C104 C115 O1 -10.0(15)
C078 C104 C115 O1 168.4(10)
N21 C112 C116 C123 -0.8(17)
C154 C112 C116 C123 176.2(11)
C076 C083 O18 C165 13.8(17)
C088 C083 O18 C165 -171.3(10)
C104 N1 C118 C092 -176.6(9)
C104 N1 C118 C085 -1.4(17)
C103 C092 C118 N1 174.2(10)
N2 C092 C118 N1 -9.7(14)
C103 C092 C118 C085 -1.5(16)
N2 C092 C118 C085 174.7(9)
C136 C085 C118 N1 -173.3(11)
C146 C085 C118 N1 3.2(16)
C136 C085 C118 C092 1.8(15)
C146 C085 C118 C092 178.3(10)
C043 C073 C119 C096 -4.4(18)
C042 C096 C119 C073 0.8(19)
N11 C095 C120 C133 -4.2(15)
C134 C095 C120 C133 -179.7(10)
C063 C091 C121 C132 -0.4(18)
C112 C116 C123 C153 3.5(17)
O12 C066 C124 C163 -178.8(10)
O12 C066 C124 C161 -59.2(14)
N9 C060 C125 C129 -4.1(17)
C086 C060 C125 C129 174.6(12)
C142 N20 C126 O19 -4.6(19)
C142 N20 C126 C057 171.3(10)
N21 C057 C126 O19 164.8(13)
C153 C057 C126 O19 -16.8(18)
N21 C057 C126 N20 -10.8(17)
C153 C057 C126 N20 167.6(11)
C155 O21 C127 C147 -64.0(18)
C155 O21 C127 C148 -177.3(11)
C155 O21 C127 C167 65.4(16)
N7 C097 C128 C202 1(2)
C113 C097 C128 C202 -171.4(13)
C060 C125 C129 C093 4(2)
C099 C093 C129 C125 0(2)
C087 C089 C130 C156 3(3)
C092 C103 C131 C136 -0.1(18)
C091 C121 C132 C111 1.0(19)
C028 C111 C132 C121 -0.9(17)
C109 C111 C132 C121 177.3(11)
C037 C065 C133 C120 -1.0(16)
C095 C120 C133 C065 1.7(16)
C090 N10 C134 O10 3.3(15)
C090 N10 C134 C095 -179.6(9)
N11 C095 C134 O10 174.3(10)
C120 C095 C134 O10 -9.9(15)
N11 C095 C134 N10 -2.5(14)
C120 C095 C134 N10 173.2(9)
O5 C079 C135 C207 -61.4(14)
O5 C079 C135 C170 178.1(11)
C103 C131 C136 C085 0.4(18)
C118 C085 C136 C131 -1.3(17)
C146 C085 C136 C131 -177.3(11)
C083 C088 C139 C143 174.5(12)
C048 C088 C139 C143 -3.5(17)
O16 C081 C140 C162 177.2(11)
O16 C081 C140 C145 -63.8(14)
C143 C122 C142 N20 -174.0(11)
C143 C122 C142 C048 2.7(17)
C126 N20 C142 C122 0.8(19)
C126 N20 C142 C048 -176.2(11)
N19 C048 C142 C122 177.0(10)
C088 C048 C142 C122 -5.5(18)
N19 C048 C142 N20 -5.7(15)
C088 C048 C142 N20 171.8(10)
C088 C139 C143 C122 1.1(19)
C142 C122 C143 C139 -0.7(19)
N5 C080 C144 C157 -177.2(11)
C062 C080 C144 C157 0.6(16)
N5 C080 C144 C152 2.2(17)
C062 C080 C144 C152 180.0(10)
C158 O3 C146 C078 4.7(17)
C158 O3 C146 C085 -173.3(10)
C104 C078 C146 O3 -178.4(10)
C104 C078 C146 C085 -0.5(18)
C136 C085 C146 O3 -7.8(17)
C118 C085 C146 O3 176.0(10)
C136 C085 C146 C078 174.2(12)
C118 C085 C146 C078 -2.1(16)
N5 C070 C150 C152 1.4(18)
C072 C070 C150 C152 -177.7(11)
N6 C062 C151 C138 -178.2(10)
C080 C062 C151 C138 0.5(18)
C157 C138 C151 C062 -1.5(19)
C169 O7 C152 C150 -10.5(16)
C169 O7 C152 C144 168.2(12)
C070 C150 C152 O7 176.5(9)
C070 C150 C152 C144 -2.2(17)
C080 C144 C152 O7 -178.0(10)
C157 C144 C152 O7 1.4(19)
C080 C144 C152 C150 0.6(17)
C157 C144 C152 C150 180.0(11)
C116 C123 C153 C057 -1.5(18)
N21 C057 C153 C123 -4(2)
C126 C057 C153 C123 177.8(11)
C155 N22 C154 C112 -108.1(15)
N21 C112 C154 N22 -138.7(13)
C116 C112 C154 N22 44.1(18)
C154 N22 C155 O20 13(2)
C154 N22 C155 O21 -165.3(11)
C127 O21 C155 O20 7.2(19)
C127 O21 C155 N22 -174.1(11)
C089 C130 C156 C071 -4(3)
C202 C071 C156 C130 -177.3(16)
C064 C071 C156 C130 2(2)
C151 C138 C157 C144 2(2)
C080 C144 C157 C138 -2(2)
C152 C144 C157 C138 179.0(14)
C146 O3 C158 C159 175.9(10)
O3 C158 C159 C173 -165.2(12)
O3 C158 C159 C210 88.7(14)
C109 O14 C160 C171 173.6(12)
C083 O18 C165 C200 166.3(11)
C152 O7 C169 C172 -169.6(11)
O14 C160 C171 C205 -140(2)
O14 C160 C171 C168 67.5(16)
O7 C169 C172 C164 -63.9(15)
O7 C169 C172 C174 175.3(12)
C203 O107 C202 C071 -178.4(16)
C203 O107 C202 C128 3(2)
C064 C071 C202 O107 -179.4(12)
C156 C071 C202 O107 0(3)
C064 C071 C202 C128 -1(2)
C156 C071 C202 C128 178.3(12)
C097 C128 C202 O107 177.1(12)
C097 C128 C202 C071 -2(2)
O18 C165 C200 C206 62(2)
O18 C165 C200 C201 -179.6(14)
C202 O107 C203 C204 -161.5(18)
O107 C203 C204 C209 -165(3)
O107 C203 C204 C208 78(2)
C305 C300 C301 C302 0.0
C300 C301 C302 C303 0.0
C301 C302 C303 C304 0.0
C302 C303 C304 C305 0.0
C303 C304 C305 C300 0.0
C301 C300 C305 C304 0.0
C10 C11 C81 C3 175(2)
C4 C3 C81 C11 -125(3)
